data_2232907
loop_
_publ_author_name
'Cheng, Xiao-Chun'

_publ_section_title
;
 5-[(1<i>H</i>-Benzimidazol-1-yl)methyl]benzene-1,3-dicarboxylic acid
;
_journal_coeditor_code PV2480
_journal_issue 12
_journal_name_full 'Acta Crystallographica Section E'
_journal_page_first o3299
_journal_paper_doi 10.1107/S1600536811047416
_journal_volume 67
_journal_year 2011
_chemical_formula_iupac 'C16 H12 N2 O4'
_chemical_formula_moiety 'C16 H12 N2 O4'
_chemical_formula_sum 'C16 H12 N2 O4'
_chemical_formula_weight 296.28
_chemical_name_systematic
;
5-[(1<i>H</i>-Benzimidazol-1-yl)methyl]benzene-1,3-dicarboxylic acid
;
_space_group_IT_number 2
_symmetry_cell_setting triclinic
_symmetry_space_group_name_Hall '-P 1'
_symmetry_space_group_name_H-M 'P -1'
_atom_sites_solution_hydrogens geom
_atom_sites_solution_primary direct
_atom_sites_solution_secondary difmap
_audit_creation_method SHELXL-97
_cell_angle_alpha 97.286(2)
_cell_angle_beta 104.928(2)
_cell_angle_gamma 98.029(2)
_cell_formula_units_Z 2
_cell_length_a 7.7159(11)
_cell_length_b 8.4559(12)
_cell_length_c 10.9742(15)
_cell_measurement_reflns_used 796
_cell_measurement_temperature 293(2)
_cell_measurement_theta_max 25.02
_cell_measurement_theta_min 2.78
_cell_volume 675.07(16)
_computing_cell_refinement 'SAINT (Bruker, 2008)'
_computing_data_collection 'APEX2 (Bruker, 2008)'
_computing_data_reduction 'SAINT (Bruker, 2008)'
_computing_molecular_graphics 'DIAMOND (Brandenburg, 2000)'
_computing_publication_material 'SHELXTL (Sheldrick, 2008)'
_computing_structure_refinement 'SHELXL97 (Sheldrick, 2008)'
_computing_structure_solution 'SHELXS97 (Sheldrick, 2008)'
_diffrn_ambient_temperature 293(2)
_diffrn_measured_fraction_theta_full 0.982
_diffrn_measured_fraction_theta_max 0.982
_diffrn_measurement_device_type 'Bruker SMART APEXII CCD'
_diffrn_measurement_method '\f and \w scans'
_diffrn_radiation_monochromator graphite
_diffrn_radiation_source 'fine-focus sealed tube'
_diffrn_radiation_type MoK\a
_diffrn_radiation_wavelength 0.71073
_diffrn_reflns_av_R_equivalents 0.0241
_diffrn_reflns_av_sigmaI/netI 0.0608
_diffrn_reflns_limit_h_max 9
_diffrn_reflns_limit_h_min -8
_diffrn_reflns_limit_k_max 9
_diffrn_reflns_limit_k_min -10
_diffrn_reflns_limit_l_max 13
_diffrn_reflns_limit_l_min -11
_diffrn_reflns_number 3620
_diffrn_reflns_theta_full 25.60
_diffrn_reflns_theta_max 25.60
_diffrn_reflns_theta_min 1.95
_diffrn_standards_number 0
_exptl_absorpt_coefficient_mu 0.107
_exptl_absorpt_correction_T_max 0.9789
_exptl_absorpt_correction_T_min 0.9789
_exptl_absorpt_correction_type multi-scan
_exptl_absorpt_process_details '(SADABS; Sheldrick, 1996)'
_exptl_crystal_colour colorless
_exptl_crystal_density_diffrn 1.458
_exptl_crystal_density_method 'not measured'
_exptl_crystal_description block
_exptl_crystal_F_000 308
_exptl_crystal_size_max 0.20
_exptl_crystal_size_mid 0.20
_exptl_crystal_size_min 0.20
_refine_diff_density_max 0.177
_refine_diff_density_min -0.166
_refine_ls_extinction_method none
_refine_ls_goodness_of_fit_ref 0.838
_refine_ls_hydrogen_treatment constr
_refine_ls_matrix_type full
_refine_ls_number_parameters 199
_refine_ls_number_reflns 2499
_refine_ls_number_restraints 0
_refine_ls_restrained_S_all 0.838
_refine_ls_R_factor_all 0.0746
_refine_ls_R_factor_gt 0.0417
_refine_ls_shift/su_max 0.000
_refine_ls_shift/su_mean 0.000
_refine_ls_structure_factor_coef Fsqd
_refine_ls_weighting_details 'calc w=1/[\s^2^(Fo^2^)+(0.0392P)^2^] where P=(Fo^2^+2Fc^2^)/3'
_refine_ls_weighting_scheme calc
_refine_ls_wR_factor_gt 0.0870
_refine_ls_wR_factor_ref 0.0978
_reflns_number_gt 1401
_reflns_number_total 2499
_reflns_threshold_expression I>2sigma(I)
_cod_data_source_file pv2480.cif
_cod_data_source_block I
_cod_database_code 2232907
_cod_database_fobs_code 2232907

loop_
_symmetry_equiv_pos_as_xyz
'x, y, z'
'-x, -y, -z'

loop_
_atom_site_type_symbol
_atom_site_label
_atom_site_fract_x
_atom_site_fract_y
_atom_site_fract_z
_atom_site_U_iso_or_equiv
_atom_site_adp_type
_atom_site_calc_flag
_atom_site_refinement_flags
_atom_site_occupancy
_atom_site_symmetry_multiplicity
C C1 0.8649(3) 0.3096(2) 0.61209(17) 0.0400(5) Uani d . 1 1
C C2 0.7615(3) 0.3686(2) 0.50979(18) 0.0426(5) Uani d . 1 1
H H1 0.7649 0.4796 0.5144 0.051 Uiso calc R 1 1
C C3 0.6533(3) 0.2632(2) 0.40097(17) 0.0378(5) Uani d . 1 1
C C4 0.6482(3) 0.0979(2) 0.39490(17) 0.0386(5) Uani d . 1 1
H H2 0.5757 0.0268 0.3222 0.046 Uiso calc R 1 1
C C5 0.7503(3) 0.0376(2) 0.49609(17) 0.0368(5) Uani d . 1 1
C C6 0.8591(3) 0.1451(2) 0.60419(18) 0.0414(5) Uani d . 1 1
H H3 0.9289 0.1052 0.6720 0.050 Uiso calc R 1 1
C C7 0.5439(3) 0.3280(3) 0.29147(18) 0.0442(6) Uani d . 1 1
C C8 0.7429(3) -0.1397(3) 0.4906(2) 0.0443(6) Uani d . 1 1
C C9 0.9807(3) 0.4336(3) 0.72598(18) 0.0572(7) Uani d . 1 1
H H5 1.0883 0.4833 0.7053 0.069 Uiso calc R 1 1
H H4 0.9121 0.5180 0.7417 0.069 Uiso calc R 1 1
C C10 1.2110(3) 0.3646(3) 0.9087(2) 0.0513(6) Uani d . 1 1
H H6 1.3127 0.4067 0.8847 0.062 Uiso calc R 1 1
C C11 1.0403(3) 0.2516(2) 1.01338(19) 0.0470(6) Uani d . 1 1
C C12 0.9243(3) 0.2953(3) 0.9078(2) 0.0462(6) Uani d . 1 1
C C13 0.7369(3) 0.2658(3) 0.8840(2) 0.0618(7) Uani d . 1 1
H H7 0.6604 0.2964 0.8140 0.074 Uiso calc R 1 1
C C14 0.6703(4) 0.1887(3) 0.9698(3) 0.0737(8) Uani d . 1 1
H H8 0.5448 0.1652 0.9568 0.088 Uiso calc R 1 1
C C15 0.7851(4) 0.1444(3) 1.0760(2) 0.0706(8) Uani d . 1 1
H H9 0.7340 0.0933 1.1320 0.085 Uiso calc R 1 1
C C16 0.9705(4) 0.1743(3) 1.0997(2) 0.0580(7) Uani d . 1 1
H H10 1.0465 0.1443 1.1702 0.070 Uiso calc R 1 1
N N1 1.0380(2) 0.3660(2) 0.84266(15) 0.0468(5) Uani d . 1 1
N N2 1.2195(2) 0.2965(2) 1.01142(15) 0.0500(5) Uani d . 1 1
O O1 0.44624(19) 0.21783(16) 0.19787(12) 0.0559(5) Uani d . 1 1
H H11 0.3897 0.2606 0.1410 0.067 Uiso calc R 1 1
O O2 0.5500(2) 0.47226(18) 0.29074(14) 0.0763(6) Uani d . 1 1
O O3 0.6485(2) -0.22162(17) 0.37611(13) 0.0693(5) Uani d . 1 1
H H12 0.6465 -0.3189 0.3759 0.083 Uiso calc R 1 1
O O4 0.8127(2) -0.20331(17) 0.57734(14) 0.0627(5) Uani d . 1 1

loop_
_atom_site_aniso_label
_atom_site_aniso_U_11
_atom_site_aniso_U_22
_atom_site_aniso_U_33
_atom_site_aniso_U_12
_atom_site_aniso_U_13
_atom_site_aniso_U_23
C1 0.0523(13) 0.0322(12) 0.0251(11) 0.0059(10) -0.0061(10) 0.0038(9)
C2 0.0582(14) 0.0295(12) 0.0301(11) 0.0073(10) -0.0053(10) 0.0060(9)
C3 0.0472(12) 0.0316(12) 0.0269(11) 0.0057(10) -0.0024(9) 0.0049(9)
C4 0.0488(12) 0.0319(12) 0.0260(11) 0.0045(10) -0.0026(9) 0.0024(9)
C5 0.0457(12) 0.0308(11) 0.0285(11) 0.0074(10) 0.0006(10) 0.0056(9)
C6 0.0524(13) 0.0375(13) 0.0277(11) 0.0109(10) -0.0040(10) 0.0103(9)
C7 0.0560(14) 0.0338(13) 0.0306(12) 0.0073(11) -0.0087(10) 0.0049(10)
C8 0.0558(14) 0.0362(13) 0.0347(12) 0.0078(11) 0.0015(11) 0.0072(10)
C9 0.0806(16) 0.0403(14) 0.0310(12) 0.0045(12) -0.0160(12) 0.0063(10)
C10 0.0565(14) 0.0437(14) 0.0379(13) 0.0015(11) -0.0093(11) 0.0046(11)
C11 0.0629(16) 0.0365(13) 0.0314(12) 0.0094(11) -0.0025(11) 0.0016(10)
C12 0.0590(15) 0.0357(13) 0.0322(12) 0.0090(11) -0.0042(11) -0.0013(10)
C13 0.0595(17) 0.0625(18) 0.0514(16) 0.0143(13) -0.0037(13) 0.0015(13)
C14 0.0649(17) 0.080(2) 0.0678(19) 0.0068(15) 0.0142(16) -0.0015(16)
C15 0.084(2) 0.0659(19) 0.0587(18) 0.0081(16) 0.0218(16) 0.0031(14)
C16 0.0863(19) 0.0445(15) 0.0366(14) 0.0116(14) 0.0055(14) 0.0072(11)
N1 0.0584(12) 0.0393(11) 0.0279(10) 0.0077(9) -0.0126(9) 0.0047(8)
N2 0.0597(12) 0.0471(12) 0.0320(10) 0.0092(10) -0.0076(9) 0.0081(9)
O1 0.0717(10) 0.0413(9) 0.0345(8) 0.0105(8) -0.0204(8) 0.0056(7)
O2 0.1136(14) 0.0305(9) 0.0515(10) 0.0101(9) -0.0338(9) 0.0070(7)
O3 0.1078(13) 0.0281(9) 0.0467(10) 0.0108(9) -0.0202(9) 0.0025(7)
O4 0.0939(12) 0.0384(9) 0.0431(9) 0.0145(9) -0.0078(9) 0.0142(7)

loop_
_atom_type_symbol
_atom_type_description
_atom_type_scat_dispersion_real
_atom_type_scat_dispersion_imag
_atom_type_scat_source
C C 0.0033 0.0016 'International Tables Vol C Tables 4.2.6.8 and 6.1.1.4'
H H 0.0000 0.0000 'International Tables Vol C Tables 4.2.6.8 and 6.1.1.4'
N N 0.0061 0.0033 'International Tables Vol C Tables 4.2.6.8 and 6.1.1.4'
O O 0.0106 0.0060 'International Tables Vol C Tables 4.2.6.8 and 6.1.1.4'

loop_
_geom_angle_atom_site_label_1
_geom_angle_atom_site_label_2
_geom_angle_atom_site_label_3
_geom_angle
C6 C1 C2 119.24(17)
C6 C1 C9 123.83(17)
C2 C1 C9 116.92(18)
C3 C2 C1 120.61(19)
C3 C2 H1 119.7
C1 C2 H1 119.7
C4 C3 C2 119.40(18)
C4 C3 C7 120.48(17)
C2 C3 C7 120.12(18)
C5 C4 C3 120.58(17)
C5 C4 H2 119.7
C3 C4 H2 119.7
C4 C5 C6 119.27(18)
C4 C5 C8 120.67(17)
C6 C5 C8 120.06(17)
C1 C6 C5 120.90(17)
C1 C6 H3 119.6
C5 C6 H3 119.6
O2 C7 O1 123.42(18)
O2 C7 C3 122.59(18)
O1 C7 C3 113.98(18)
O4 C8 O3 123.1(2)
O4 C8 C5 125.28(19)
O3 C8 C5 111.58(18)
N1 C9 C1 113.68(18)
N1 C9 H5 108.8
C1 C9 H5 108.8
N1 C9 H4 108.8
C1 C9 H4 108.8
H5 C9 H4 107.7
N2 C10 N1 112.3(2)
N2 C10 H6 123.9
N1 C10 H6 123.9
N2 C11 C16 130.2(2)
N2 C11 C12 109.0(2)
C16 C11 C12 120.8(2)
C13 C12 N1 132.3(2)
C13 C12 C11 122.4(2)
N1 C12 C11 105.34(19)
C14 C13 C12 116.1(2)
C14 C13 H7 122.0
C12 C13 H7 122.0
C13 C14 C15 122.1(3)
C13 C14 H8 119.0
C15 C14 H8 119.0
C16 C15 C14 121.7(3)
C16 C15 H9 119.1
C14 C15 H9 119.1
C15 C16 C11 116.9(2)
C15 C16 H10 121.5
C11 C16 H10 121.5
C10 N1 C12 107.49(17)
C10 N1 C9 126.3(2)
C12 N1 C9 126.15(19)
C10 N2 C11 105.86(18)
C7 O1 H11 109.5
C8 O3 H12 109.5

loop_
_geom_bond_atom_site_label_1
_geom_bond_atom_site_label_2
_geom_bond_distance
C1 C6 1.377(3)
C1 C2 1.392(2)
C1 C9 1.513(2)
C2 C3 1.387(2)
C2 H1 0.9300
C3 C4 1.386(2)
C3 C7 1.493(3)
C4 C5 1.385(2)
C4 H2 0.9300
C5 C6 1.392(2)
C5 C8 1.485(3)
C6 H3 0.9300
C7 O2 1.215(2)
C7 O1 1.286(2)
C8 O4 1.197(2)
C8 O3 1.325(2)
C9 N1 1.458(3)
C9 H5 0.9700
C9 H4 0.9700
C10 N2 1.320(3)
C10 N1 1.347(2)
C10 H6 0.9300
C11 N2 1.388(3)
C11 C16 1.391(3)
C11 C12 1.395(3)
C12 C13 1.382(3)
C12 N1 1.387(3)
C13 C14 1.374(4)
C13 H7 0.9300
C14 C15 1.398(3)
C14 H8 0.9300
C15 C16 1.367(3)
C15 H9 0.9300
C16 H10 0.9300
O1 H11 0.8200
O3 H12 0.8200

loop_
_geom_hbond_atom_site_label_D
_geom_hbond_atom_site_label_H
_geom_hbond_atom_site_label_A
_geom_hbond_site_symmetry_A
_geom_hbond_distance_DH
_geom_hbond_distance_HA
_geom_hbond_distance_DA
_geom_hbond_angle_DHA
O3 H12 O2 1_545 0.82 1.84 2.574(2) 147.4
O1 H11 N2 1_454 0.82 1.76 2.553(2) 162.2

loop_
_geom_torsion_atom_site_label_1
_geom_torsion_atom_site_label_2
_geom_torsion_atom_site_label_3
_geom_torsion_atom_site_label_4
_geom_torsion
C6 C1 C2 C3 0.1(3)
C9 C1 C2 C3 179.18(19)
C1 C2 C3 C4 0.2(3)
C1 C2 C3 C7 -179.6(2)
C2 C3 C4 C5 -0.1(3)
C7 C3 C4 C5 179.7(2)
C3 C4 C5 C6 -0.3(3)
C3 C4 C5 C8 179.06(19)
C2 C1 C6 C5 -0.6(3)
C9 C1 C6 C5 -179.6(2)
C4 C5 C6 C1 0.7(3)
C8 C5 C6 C1 -178.7(2)
C4 C3 C7 O2 -177.0(2)
C2 C3 C7 O2 2.9(3)
C4 C3 C7 O1 1.7(3)
C2 C3 C7 O1 -178.42(18)
C4 C5 C8 O4 -172.8(2)
C6 C5 C8 O4 6.6(3)
C4 C5 C8 O3 7.3(3)
C6 C5 C8 O3 -173.30(18)
C6 C1 C9 N1 -19.5(3)
C2 C1 C9 N1 161.5(2)
N2 C11 C12 C13 179.95(18)
C16 C11 C12 C13 0.5(3)
N2 C11 C12 N1 0.4(2)
C16 C11 C12 N1 -179.05(19)
N1 C12 C13 C14 178.6(2)
C11 C12 C13 C14 -0.8(3)
C12 C13 C14 C15 0.8(4)
C13 C14 C15 C16 -0.6(4)
C14 C15 C16 C11 0.3(4)
N2 C11 C16 C15 -179.5(2)
C12 C11 C16 C15 -0.2(3)
N2 C10 N1 C12 0.8(2)
N2 C10 N1 C9 179.20(18)
C13 C12 N1 C10 179.8(2)
C11 C12 N1 C10 -0.7(2)
C13 C12 N1 C9 1.4(4)
C11 C12 N1 C9 -179.11(18)
C1 C9 N1 C10 118.4(2)
C1 C9 N1 C12 -63.5(3)
N1 C10 N2 C11 -0.5(2)
C16 C11 N2 C10 179.4(2)
C12 C11 N2 C10 0.1(2)

loop_
_cod_related_entry_id
_cod_related_entry_database
_cod_related_entry_code
1 ChemSpider 30657272
